data_8105962
loop_
_publ_author_name
'Liu, Fu-Jie'
'Wang, Guo-Xi'

_publ_section_title
;
 Crystal Structure of tris(tetrakis{1-vinyl-1H-imidazole-\kN}copper(II))
 bis[tri-\m2-bromido-tetrabromido-bis(1-vinyl-1H-imidazole-\kN)tetracopper(I)],
 C80H96N32Cu11Br14
;
_journal_issue 6
_journal_name_full 'Zeitschrift f\"ur Kristallographie - New Crystal Structures'
_journal_page_first 1149
_journal_page_last 1151
_journal_paper_doi 10.1515/ncrs-2019-0283
_journal_volume 234
_journal_year 2019
_chemical_formula_moiety 'C80 H96 Br14 Cu11 N32'
_chemical_formula_sum 'C80 H96 Br14 Cu11 N32'
_chemical_formula_weight 3323.56
_space_group_crystal_system triclinic
_space_group_IT_number 2
_space_group_name_Hall '-P 1'
_space_group_name_H-M_alt 'P -1'
_cell_angle_alpha 85.929(2)
_cell_angle_beta 88.392(2)
_cell_angle_gamma 74.464(2)
_cell_formula_units_Z 1
_cell_length_a 11.370(2)
_cell_length_b 14.287(3)
_cell_length_c 17.621(3)
_cell_measurement_reflns_used 4311
_cell_measurement_temperature 296(2)
_cell_measurement_theta_max 18.0468
_cell_measurement_theta_min 2.6696
_cell_volume 2750.7(9)
_computing_cell_refinement 'Bruker SMART [1]'
_computing_data_collection 'Bruker SMART [1]'
_computing_data_reduction 'Bruker SMART [1]'
_computing_molecular_graphics 'Olex2 (Dolomanov et al., 2009)[4]'
_computing_publication_material 'Olex2 (Dolomanov et al., 2009)[4]'
_computing_structure_refinement 'ShelXL (Sheldrick, 2015)[2]'
_computing_structure_solution 'SHELXS-97 (Sheldrick, 1990)[2]'
_diffrn_ambient_temperature 296(2)
_diffrn_measured_fraction_theta_full 0.998
_diffrn_measured_fraction_theta_max 0.998
_diffrn_measurement_device_type 'Bruker Smart Apex CCD area detector'
_diffrn_measurement_method 'phi and omega scans'
_diffrn_radiation_type MoK\a
_diffrn_radiation_wavelength 0.71073
_diffrn_reflns_av_R_equivalents 0.0826
_diffrn_reflns_av_unetI/netI 0.0780
_diffrn_reflns_Laue_measured_fraction_full 0.998
_diffrn_reflns_Laue_measured_fraction_max 0.998
_diffrn_reflns_limit_h_max 13
_diffrn_reflns_limit_h_min -13
_diffrn_reflns_limit_k_max 16
_diffrn_reflns_limit_k_min -16
_diffrn_reflns_limit_l_max 20
_diffrn_reflns_limit_l_min -20
_diffrn_reflns_number 41708
_diffrn_reflns_point_group_measured_fraction_full 0.998
_diffrn_reflns_point_group_measured_fraction_max 0.998
_diffrn_reflns_theta_full 24.999
_diffrn_reflns_theta_max 24.999
_diffrn_reflns_theta_min 1.859
_diffrn_source 'fine-focus sealed tube'
_exptl_absorpt_coefficient_mu 7.219
_exptl_absorpt_correction_type none
_exptl_crystal_colour yellow
_exptl_crystal_density_diffrn 2.006
_exptl_crystal_density_method 'not measured'
_exptl_crystal_description block
_exptl_crystal_F_000 1609
_exptl_crystal_size_max 0.18
_exptl_crystal_size_mid 0.17
_exptl_crystal_size_min 0.16
_refine_diff_density_max 0.777
_refine_diff_density_min -0.782
_refine_diff_density_rms 0.106
_refine_ls_extinction_method none
_refine_ls_goodness_of_fit_ref 1.006
_refine_ls_hydrogen_treatment constr
_refine_ls_matrix_type full
_refine_ls_number_parameters 629
_refine_ls_number_reflns 9671
_refine_ls_number_restraints 14
_refine_ls_restrained_S_all 1.023
_refine_ls_R_factor_all 0.1016
_refine_ls_R_factor_gt 0.0432
_refine_ls_shift/su_max 0.001
_refine_ls_shift/su_mean
;0.000 Refinement of F^2^ against ALL reflections. The weighted R-factor wR and goodness of fit S are based 
_atom_sites_solution_primary      direct
_atom_sites_solution_secondary    difmap
_atom_sites_solution_hydrogens    mixed
;
_refine_ls_structure_factor_coef Fsqd
_refine_ls_weighting_details 'w=1/[\s^2^(Fo^2^)+(0.0289P)^2^] where P=(Fo^2^+2Fc^2^)/3'
_refine_ls_weighting_scheme calc
_refine_ls_wR_factor_gt 0.0696
_refine_ls_wR_factor_ref 0.0859
_reflns_Friedel_coverage 0.000
_reflns_Friedel_fraction_full .
_reflns_Friedel_fraction_max .
_reflns_number_gt 5665
_reflns_number_total 9671
_reflns_threshold_expression 'I > 2\s(I)'
_cod_data_source_file suppl_ncrs-2019-0283_suppl.cif
_cod_data_source_block 1
_cod_original_cell_volume 2750.9(8)
_cod_database_code 8105962
_shelx_space_group_comment
;
The symmetry employed for this shelxl refinement is uniquely defined
by the following loop, which should always be used as a source of
symmetry information in preference to the above space-group names.
They are only intended as comments.
;

loop_
_space_group_symop_operation_xyz
'x, y, z'
'-x, -y, -z'

loop_
_atom_site_label
_atom_site_type_symbol
_atom_site_fract_x
_atom_site_fract_y
_atom_site_fract_z
_atom_site_U_iso_or_equiv
_atom_site_adp_type
_atom_site_occupancy
_atom_site_site_symmetry_order
_atom_site_calc_flag
_atom_site_refinement_flags_posn
_atom_site_refinement_flags_adp
_atom_site_refinement_flags_occupancy
_atom_site_disorder_assembly
_atom_site_disorder_group
Br1 Br 0.69435(6) 0.33237(5) 0.14653(4) 0.0563(2) Uani 1 1 d . . . . .
Br2 Br 0.73557(8) 0.54387(6) 0.28770(4) 0.0710(2) Uani 1 1 d . . . . .
Br3 Br 1.02242(6) 0.39541(5) 0.16195(4) 0.04680(19) Uani 1 1 d . . . . .
Br4 Br 1.06701(6) 0.11054(5) 0.16952(4) 0.0587(2) Uani 1 1 d . . . . .
Br5 Br 1.33063(6) 0.13219(5) 0.32275(4) 0.04979(19) Uani 1 1 d . . . . .
Br6 Br 1.40609(6) -0.07729(5) 0.16794(4) 0.0526(2) Uani 1 1 d . . . . .
Br7 Br 1.16922(7) -0.16903(7) 0.31610(5) 0.0850(3) Uani 1 1 d . . . . .
Cu1 Cu 0.52157(7) 0.24233(5) 0.24128(4) 0.0411(2) Uani 1 1 d . . . . .
Cu2 Cu 0.80650(8) 0.42127(6) 0.20410(5) 0.0552(2) Uani 1 1 d . . . . .
Cu4 Cu 1.0000 0.5000 0.0000 0.0361(3) Uani 1 2 d S . P A .
Cu5 Cu 1.26290(8) 0.05462(6) 0.22447(5) 0.0585(3) Uani 1 1 d . . . . .
Cu6 Cu 1.35474(8) -0.12991(7) 0.29517(5) 0.0685(3) Uani 1 1 d . . . . .
N1 N 0.3915(5) 0.3709(4) 0.2412(3) 0.0414(14) Uani 1 1 d . . . . .
N2 N 0.2281(5) 0.4756(4) 0.2814(3) 0.0464(14) Uani 1 1 d . . . . .
N3 N 0.8180(4) 0.5491(3) 0.0094(3) 0.0347(12) Uani 1 1 d . . . . .
N4 N 0.6311(4) 0.6099(4) 0.0525(3) 0.0399(13) Uani 1 1 d . . . . .
N5 N 0.4691(4) 0.2061(3) 0.1430(3) 0.0349(12) Uani 1 1 d . . . . .
N6 N 0.3621(4) 0.1742(3) 0.0507(3) 0.0356(12) Uani 1 1 d . . . . .
N7 N 0.9764(4) 0.3811(4) -0.0451(3) 0.0355(12) Uani 1 1 d . . . . .
N8 N 0.9183(4) 0.2471(4) -0.0497(3) 0.0455(14) Uani 1 1 d . . . . .
N9 N 0.5732(4) 0.2693(4) 0.3436(3) 0.0412(13) Uani 1 1 d . . . . .
N10 N 0.6227(4) 0.3411(4) 0.4394(3) 0.0435(14) Uani 1 1 d . . . . .
N11 N 0.9759(5) 0.2322(4) 0.3456(3) 0.0532(15) Uani 1 1 d . . . . .
N12 N 1.0208(6) 0.1570(6) 0.4580(4) 0.0656(18) Uani 1 1 d . . . . .
N13 N 0.6493(4) 0.1151(4) 0.2503(3) 0.0394(13) Uani 1 1 d . . . . .
N14 N 0.7352(5) -0.0413(4) 0.2562(3) 0.0421(14) Uani 1 1 d . . . . .
N15 N 1.4873(5) -0.1576(4) 0.3703(3) 0.0507(15) Uani 1 1 d . . . . .
N16 N 1.6396(5) -0.2385(5) 0.4419(4) 0.0612(17) Uani 1 1 d . U . . .
C1 C 0.4036(6) 0.4629(5) 0.2245(4) 0.0468(18) Uani 1 1 d . . . . .
H1 H 0.4700 0.4781 0.1995 0.056 Uiso 1 1 calc R U . . .
C2 C 0.3034(7) 0.5283(5) 0.2500(4) 0.0510(19) Uani 1 1 d . . . . .
H2 H 0.2888 0.5956 0.2468 0.061 Uiso 1 1 calc R U . . .
C3 C 0.2838(6) 0.3830(5) 0.2745(4) 0.0460(18) Uani 1 1 d . . . . .
H3 H 0.2509 0.3321 0.2912 0.055 Uiso 1 1 calc R U . . .
C4 C 0.1078(8) 0.5075(6) 0.3176(4) 0.069(2) Uani 1 1 d . . . . .
H4 H 0.0613 0.4631 0.3254 0.083 Uiso 1 1 calc R U . . .
C5 C 0.0663(8) 0.5887(7) 0.3378(5) 0.091(3) Uani 1 1 d . . . . .
H5A H 0.1111 0.6344 0.3306 0.109 Uiso 1 1 calc R U . . .
H5B H -0.0106 0.6058 0.3606 0.109 Uiso 1 1 calc R U . . .
C6 C 0.7340(6) 0.5394(5) -0.0432(4) 0.0481(18) Uani 1 1 d . . . . .
H6 H 0.7536 0.5109 -0.0894 0.058 Uiso 1 1 calc R U . . .
C7 C 0.6209(6) 0.5772(5) -0.0175(4) 0.0459(17) Uani 1 1 d . . . . .
H7 H 0.5487 0.5807 -0.0425 0.055 Uiso 1 1 calc R U . . .
C8 C 0.7511(6) 0.5911(4) 0.0661(4) 0.0403(16) Uani 1 1 d . . . . .
H8 H 0.7831 0.6060 0.1103 0.048 Uiso 1 1 calc R U . . .
C9 C 0.5379(7) 0.6546(5) 0.1031(4) 0.058(2) Uani 1 1 d . . . . .
H9 H 0.5614 0.6716 0.1492 0.069 Uiso 1 1 calc R U . . .
C10 C 0.4219(7) 0.6737(5) 0.0899(5) 0.073(2) Uani 1 1 d . . . . .
H10A H 0.3951 0.6577 0.0444 0.087 Uiso 1 1 calc R U . . .
H10B H 0.3655 0.7034 0.1260 0.087 Uiso 1 1 calc R U . . .
C11 C 0.5470(6) 0.1602(4) 0.0880(4) 0.0437(17) Uani 1 1 d . . . . .
H11 H 0.6317 0.1450 0.0900 0.052 Uiso 1 1 calc R U . . .
C12 C 0.4835(6) 0.1404(4) 0.0312(3) 0.0441(17) Uani 1 1 d . . . . .
H12 H 0.5152 0.1099 -0.0127 0.053 Uiso 1 1 calc R U . . .
C13 C 0.3586(5) 0.2133(4) 0.1181(3) 0.0344(15) Uani 1 1 d . . . . .
H13 H 0.2870 0.2419 0.1440 0.041 Uiso 1 1 calc R U . . .
C14 C 0.2607(6) 0.1683(5) 0.0097(4) 0.0529(19) Uani 1 1 d . . . . .
H14 H 0.1839 0.1940 0.0308 0.063 Uiso 1 1 calc R U . . .
C15 C 0.2653(7) 0.1306(5) -0.0542(4) 0.072(2) Uani 1 1 d . . . . .
H15A H 0.3404 0.1041 -0.0772 0.086 Uiso 1 1 calc R U . . .
H15B H 0.1936 0.1295 -0.0778 0.086 Uiso 1 1 calc R U . . .
C16 C 0.9755(6) 0.3587(5) -0.1195(4) 0.0478(18) Uani 1 1 d . . . . .
H16 H 0.9965 0.3949 -0.1612 0.057 Uiso 1 1 calc R U . . .
C17 C 0.9398(6) 0.2764(5) -0.1231(4) 0.0533(19) Uani 1 1 d . . . . .
H17 H 0.9315 0.2457 -0.1667 0.064 Uiso 1 1 calc R U . . .
C18 C 0.9403(5) 0.3115(5) -0.0056(4) 0.0426(17) Uani 1 1 d . . . . .
H18 H 0.9314 0.3082 0.0471 0.051 Uiso 1 1 calc R U . . .
C19 C 0.8814(7) 0.1617(6) -0.0201(5) 0.075(3) Uani 1 1 d . . . . .
H19 H 0.8762 0.1506 0.0324 0.090 Uiso 1 1 calc R U . . .
C20 C 0.8570(7) 0.1043(6) -0.0602(6) 0.102(3) Uani 1 1 d . . . . .
H20A H 0.8615 0.1137 -0.1129 0.122 Uiso 1 1 calc R U . . .
H20B H 0.8338 0.0507 -0.0384 0.122 Uiso 1 1 calc R U . . .
C21 C 0.6000(6) 0.2045(5) 0.4066(4) 0.0513(19) Uani 1 1 d . . . . .
H21 H 0.5970 0.1400 0.4080 0.062 Uiso 1 1 calc R U . . .
C22 C 0.6307(6) 0.2467(5) 0.4650(4) 0.0506(18) Uani 1 1 d . . . . .
H22 H 0.6531 0.2180 0.5133 0.061 Uiso 1 1 calc R U . . .
C23 C 0.5885(5) 0.3509(5) 0.3666(4) 0.0445(17) Uani 1 1 d . . . . .
H23 H 0.5770 0.4083 0.3359 0.053 Uiso 1 1 calc R U . . .
C24 C 0.6427(6) 0.4183(5) 0.4799(4) 0.059(2) Uani 1 1 d . . . . .
H24 H 0.6381 0.4774 0.4528 0.071 Uiso 1 1 calc R U . . .
C25 C 0.6670(6) 0.4117(6) 0.5524(4) 0.081(3) Uani 1 1 d . . . . .
H25A H 0.6723 0.3536 0.5812 0.098 Uiso 1 1 calc R U . . .
H25B H 0.6791 0.4651 0.5752 0.098 Uiso 1 1 calc R U . . .
C26 C 0.9248(6) 0.2930(6) 0.3998(5) 0.067(2) Uani 1 1 d . . . . .
H26 H 0.8772 0.3565 0.3902 0.081 Uiso 1 1 calc R U . . .
C27 C 0.9522(7) 0.2487(7) 0.4699(5) 0.079(3) Uani 1 1 d . . . . .
H27 H 0.9290 0.2753 0.5165 0.095 Uiso 1 1 calc R U . . .
C28 C 1.0335(6) 0.1500(6) 0.3820(5) 0.061(2) Uani 1 1 d . . . . .
H28 H 1.0771 0.0946 0.3586 0.073 Uiso 1 1 calc R U . . .
C29 C 1.0756(9) 0.0891(8) 0.5186(6) 0.099(3) Uani 1 1 d . . . . .
H29 H 1.0478 0.1027 0.5678 0.118 Uiso 1 1 calc R U . . .
C30 C 1.1548(9) 0.0161(7) 0.5107(6) 0.110(4) Uani 1 1 d . . . . .
H30A H 1.1848 0.0002 0.4623 0.132 Uiso 1 1 calc R U . . .
H30B H 1.1863 -0.0249 0.5529 0.132 Uiso 1 1 calc R U . . .
C31 C 0.7736(6) 0.0991(5) 0.2558(4) 0.052(2) Uani 1 1 d . . . . .
H31 H 0.8147 0.1473 0.2562 0.063 Uiso 1 1 calc R U . . .
C32 C 0.8257(6) 0.0042(5) 0.2604(4) 0.057(2) Uani 1 1 d . . . . .
H32 H 0.9087 -0.0258 0.2656 0.069 Uiso 1 1 calc R U . . .
C33 C 0.6313(6) 0.0290(5) 0.2506(3) 0.0425(17) Uani 1 1 d . . . . .
H33 H 0.5547 0.0179 0.2474 0.051 Uiso 1 1 calc R U . . .
C34 C 0.7427(6) -0.1427(5) 0.2585(4) 0.0546(19) Uani 1 1 d . . . . .
H34 H 0.6725 -0.1608 0.2480 0.065 Uiso 1 1 calc R U . . .
C35 C 0.8367(7) -0.2084(6) 0.2737(4) 0.078(3) Uani 1 1 d . . . . .
H35A H 0.9086 -0.1929 0.2845 0.093 Uiso 1 1 calc R U . . .
H35B H 0.8354 -0.2733 0.2742 0.093 Uiso 1 1 calc R U . . .
C36 C 1.5169(7) -0.0959(5) 0.4179(4) 0.0559(19) Uani 1 1 d . . . . .
H36 H 1.4783 -0.0299 0.4192 0.067 Uiso 1 1 calc R U . . .
C37 C 1.6101(7) -0.1452(6) 0.4628(4) 0.063(2) Uani 1 1 d . . . . .
H37 H 1.6468 -0.1205 0.5004 0.076 Uiso 1 1 calc R U . . .
C38 C 1.5636(7) -0.2422(6) 0.3872(4) 0.061(2) Uani 1 1 d . . . . .
H38 H 1.5646 -0.2986 0.3636 0.073 Uiso 1 1 calc R U . . .
C39 C 1.7327(8) -0.3250(8) 0.4672(6) 0.099(3) Uani 1 1 d D U . . .
H39 H 1.7478 -0.3788 0.4381 0.119 Uiso 1 1 calc R U . . .
C40 C 1.7908(10) -0.3307(9) 0.5233(6) 0.142(5) Uani 1 1 d D . . . .
H40A H 1.7774 -0.2778 0.5533 0.170 Uiso 1 1 calc R U . . .
H40B H 1.8497 -0.3880 0.5370 0.170 Uiso 1 1 calc R U . . .
Cu3 Cu 1.0033(8) 0.2556(4) 0.2380(2) 0.0593(8) Uani 0.86(3) 1 d . U P A 1
Cu3A Cu 0.963(5) 0.2623(15) 0.228(2) 0.057(6) Uani 0.14(3) 1 d . U P A 2

loop_
_atom_site_aniso_label
_atom_site_aniso_U_11
_atom_site_aniso_U_22
_atom_site_aniso_U_33
_atom_site_aniso_U_23
_atom_site_aniso_U_13
_atom_site_aniso_U_12
Br1 0.0565(5) 0.0597(5) 0.0629(5) -0.0158(4) 0.0113(4) -0.0315(4)
Br2 0.1009(7) 0.0565(5) 0.0595(5) -0.0227(4) 0.0099(5) -0.0236(5)
Br3 0.0489(4) 0.0552(5) 0.0408(4) -0.0003(3) -0.0020(3) -0.0223(4)
Br4 0.0472(4) 0.0571(5) 0.0685(5) -0.0077(4) -0.0003(4) -0.0071(4)
Br5 0.0469(4) 0.0575(5) 0.0453(4) -0.0106(4) 0.0013(3) -0.0129(4)
Br6 0.0489(4) 0.0665(5) 0.0432(4) -0.0198(4) 0.0084(3) -0.0136(4)
Br7 0.0597(5) 0.1124(8) 0.0858(7) 0.0223(6) -0.0031(5) -0.0351(5)
Cu1 0.0395(5) 0.0412(5) 0.0397(5) -0.0111(4) -0.0076(4) -0.0028(4)
Cu2 0.0648(6) 0.0507(6) 0.0511(6) -0.0068(4) -0.0027(5) -0.0161(5)
Cu4 0.0329(6) 0.0385(7) 0.0383(7) -0.0110(5) -0.0011(5) -0.0100(5)
Cu5 0.0559(6) 0.0649(6) 0.0536(6) -0.0108(5) 0.0031(5) -0.0131(5)
Cu6 0.0584(6) 0.0827(7) 0.0635(7) -0.0038(5) -0.0012(5) -0.0174(5)
N1 0.035(3) 0.050(4) 0.033(3) -0.006(3) -0.009(3) 0.002(3)
N2 0.042(4) 0.045(4) 0.047(4) -0.014(3) -0.006(3) 0.002(3)
N3 0.035(3) 0.029(3) 0.040(3) 0.000(3) -0.010(3) -0.007(2)
N4 0.028(3) 0.042(3) 0.046(4) -0.001(3) 0.001(3) -0.004(3)
N5 0.036(3) 0.032(3) 0.034(3) -0.007(2) -0.001(3) -0.004(3)
N6 0.034(3) 0.039(3) 0.034(3) -0.005(2) 0.000(3) -0.009(3)
N7 0.032(3) 0.043(3) 0.033(3) -0.008(3) -0.003(2) -0.011(3)
N8 0.046(3) 0.033(3) 0.062(4) -0.008(3) -0.008(3) -0.017(3)
N9 0.040(3) 0.042(3) 0.037(3) -0.002(3) -0.005(3) -0.004(3)
N10 0.042(3) 0.049(4) 0.036(3) -0.008(3) -0.005(3) -0.003(3)
N11 0.051(4) 0.054(4) 0.051(4) -0.005(4) 0.010(3) -0.010(3)
N12 0.049(4) 0.089(6) 0.057(5) 0.019(4) -0.008(4) -0.019(4)
N13 0.031(3) 0.039(3) 0.046(3) -0.006(3) -0.003(2) -0.006(3)
N14 0.036(3) 0.034(3) 0.051(4) 0.006(3) 0.003(3) -0.004(3)
N15 0.053(4) 0.053(4) 0.045(4) -0.002(3) 0.002(3) -0.012(3)
N16 0.047(4) 0.065(5) 0.065(5) 0.015(4) -0.001(3) -0.009(3)
C1 0.052(5) 0.047(5) 0.041(4) 0.007(4) -0.005(3) -0.014(4)
C2 0.062(5) 0.032(4) 0.050(5) -0.011(4) -0.014(4) 0.007(4)
C3 0.046(5) 0.047(5) 0.040(4) 0.000(3) -0.013(4) -0.004(4)
C4 0.078(6) 0.060(6) 0.056(5) -0.016(4) -0.025(5) 0.010(5)
C5 0.089(7) 0.093(8) 0.078(7) 0.003(6) -0.027(5) -0.005(6)
C6 0.041(4) 0.062(5) 0.043(4) -0.005(4) -0.005(4) -0.016(4)
C7 0.038(4) 0.052(5) 0.047(5) -0.002(4) -0.008(3) -0.010(4)
C8 0.047(4) 0.041(4) 0.033(4) -0.003(3) -0.002(3) -0.011(3)
C9 0.047(5) 0.057(5) 0.064(5) -0.007(4) 0.007(4) -0.002(4)
C10 0.054(5) 0.071(6) 0.088(7) -0.008(5) 0.011(5) -0.009(5)
C11 0.035(4) 0.050(4) 0.047(4) -0.012(4) 0.008(3) -0.012(3)
C12 0.045(4) 0.056(5) 0.032(4) -0.018(3) 0.009(3) -0.013(4)
C13 0.035(4) 0.034(4) 0.033(4) -0.009(3) 0.007(3) -0.006(3)
C14 0.039(4) 0.074(5) 0.045(5) -0.001(4) -0.012(4) -0.013(4)
C15 0.060(5) 0.107(7) 0.052(5) -0.023(5) -0.014(4) -0.023(5)
C16 0.060(5) 0.039(4) 0.046(5) -0.005(3) 0.001(4) -0.016(4)
C17 0.071(5) 0.047(5) 0.041(5) -0.013(4) -0.014(4) -0.008(4)
C18 0.039(4) 0.041(4) 0.047(4) -0.006(4) -0.003(3) -0.009(3)
C19 0.072(6) 0.067(6) 0.101(7) -0.032(5) -0.010(5) -0.035(5)
C20 0.107(8) 0.084(7) 0.121(9) -0.016(6) -0.010(6) -0.033(6)
C21 0.064(5) 0.047(5) 0.050(5) 0.011(4) -0.006(4) -0.029(4)
C22 0.055(5) 0.064(5) 0.034(4) 0.003(4) -0.005(3) -0.018(4)
C23 0.044(4) 0.048(5) 0.035(4) -0.006(3) -0.010(3) 0.000(3)
C24 0.057(5) 0.061(5) 0.056(5) -0.018(4) -0.009(4) -0.007(4)
C25 0.089(6) 0.099(7) 0.054(6) -0.029(5) -0.023(5) -0.013(5)
C26 0.054(5) 0.078(6) 0.063(6) -0.004(5) 0.005(5) -0.008(4)
C27 0.067(6) 0.107(8) 0.057(6) -0.024(6) 0.003(5) -0.011(6)
C28 0.043(5) 0.063(6) 0.071(6) 0.000(5) 0.020(4) -0.009(4)
C29 0.081(8) 0.096(8) 0.113(9) 0.020(7) -0.007(7) -0.019(6)
C30 0.082(8) 0.102(9) 0.141(10) 0.031(8) -0.012(7) -0.026(7)
C31 0.028(4) 0.038(4) 0.093(6) 0.006(4) -0.006(4) -0.013(3)
C32 0.022(4) 0.060(5) 0.087(6) 0.003(4) -0.004(4) -0.008(4)
C33 0.035(4) 0.044(4) 0.048(4) -0.010(3) 0.004(3) -0.010(4)
C34 0.039(4) 0.057(5) 0.061(5) 0.000(4) 0.013(4) -0.002(4)
C35 0.059(6) 0.062(6) 0.110(7) 0.005(5) 0.006(5) -0.015(5)
C36 0.068(5) 0.044(5) 0.051(5) -0.006(4) 0.014(4) -0.009(4)
C37 0.068(6) 0.073(6) 0.052(5) -0.002(5) -0.012(4) -0.026(5)
C38 0.056(5) 0.055(6) 0.071(6) -0.008(4) 0.018(4) -0.014(4)
C39 0.089(7) 0.126(8) 0.076(7) 0.030(6) -0.012(6) -0.028(6)
C40 0.143(11) 0.183(12) 0.101(10) 0.032(9) -0.015(8) -0.056(9)
Cu3 0.055(2) 0.0734(15) 0.0510(11) 0.0061(10) 0.0064(12) -0.0228(13)
Cu3A 0.065(11) 0.038(6) 0.056(8) -0.002(5) 0.022(7) 0.003(6)

loop_
_atom_type_symbol
_atom_type_description
_atom_type_scat_dispersion_real
_atom_type_scat_dispersion_imag
_atom_type_scat_source
C C 0.0033 0.0016 'International Tables Vol C Tables 4.2.6.8 and 6.1.1.4'
H H 0.0000 0.0000 'International Tables Vol C Tables 4.2.6.8 and 6.1.1.4'
Br Br -0.2901 2.4595 'International Tables Vol C Tables 4.2.6.8 and 6.1.1.4'
Cu Cu 0.3201 1.2651 'International Tables Vol C Tables 4.2.6.8 and 6.1.1.4'
N N 0.0061 0.0033 'International Tables Vol C Tables 4.2.6.8 and 6.1.1.4'

loop_
_geom_angle_atom_site_label_1
_geom_angle_atom_site_label_2
_geom_angle_atom_site_label_3
_geom_angle
_geom_angle_site_symmetry_1
_geom_angle_site_symmetry_3
Cu2 Br1 Cu1 119.78(4) . .
Cu3 Br3 Cu2 71.1(2) . .
Cu3A Br3 Cu2 61.6(10) . .
Cu3 Br3 Cu4 146.16(11) . .
Cu3A Br3 Cu4 138.4(13) . .
Cu2 Br3 Cu4 103.13(3) . .
Cu5 Br4 Cu3 95.8(2) . .
Cu5 Br4 Cu3A 106.9(15) . .
Cu5 Br6 Cu6 70.55(4) . .
N5 Cu1 N13 89.51(19) . .
N5 Cu1 N9 175.8(2) . .
N13 Cu1 N9 87.9(2) . .
N5 Cu1 N1 94.36(18) . .
N13 Cu1 N1 175.5(2) . .
N9 Cu1 N1 88.11(19) . .
N5 Cu1 Br1 86.08(14) . .
N13 Cu1 Br1 90.34(15) . .
N9 Cu1 Br1 97.25(15) . .
N1 Cu1 Br1 92.15(17) . .
Br1 Cu2 Br2 127.62(5) . .
Br1 Cu2 Br3 116.43(4) . .
Br2 Cu2 Br3 115.62(4) . .
Br1 Cu2 Cu3A 85.9(13) . .
Br2 Cu2 Cu3A 128.0(10) . .
Br3 Cu2 Cu3A 57.6(9) . .
Br1 Cu2 Cu3 93.28(10) . .
Br2 Cu2 Cu3 123.11(9) . .
Br3 Cu2 Cu3 52.77(10) . .
N3 Cu4 N3 180.0 2_765 .
N3 Cu4 N7 91.53(18) 2_765 .
N3 Cu4 N7 88.47(18) . .
N3 Cu4 N7 88.47(18) 2_765 2_765
N3 Cu4 N7 91.53(18) . 2_765
N7 Cu4 N7 180.0 . 2_765
N3 Cu4 Br3 87.55(14) 2_765 .
N3 Cu4 Br3 92.45(14) . .
N7 Cu4 Br3 90.84(14) . .
N7 Cu4 Br3 89.16(14) 2_765 .
Br4 Cu5 Br5 123.67(4) . .
Br4 Cu5 Br6 117.39(4) . .
Br5 Cu5 Br6 118.61(4) . .
Br4 Cu5 Cu6 124.21(4) . .
Br5 Cu5 Cu6 92.98(4) . .
Br6 Cu5 Cu6 55.17(3) . .
N15 Cu6 Br7 124.30(16) . .
N15 Cu6 Br6 115.83(16) . .
Br7 Cu6 Br6 119.04(4) . .
N15 Cu6 Cu5 121.88(18) . .
Br7 Cu6 Cu5 97.81(4) . .
Br6 Cu6 Cu5 54.27(3) . .
C3 N1 C1 105.3(6) . .
C3 N1 Cu1 124.4(5) . .
C1 N1 Cu1 128.7(5) . .
C3 N2 C2 107.1(6) . .
C3 N2 C4 122.3(7) . .
C2 N2 C4 130.6(6) . .
C8 N3 C6 104.7(5) . .
C8 N3 Cu4 129.6(4) . .
C6 N3 Cu4 125.7(4) . .
C8 N4 C7 106.6(5) . .
C8 N4 C9 124.5(6) . .
C7 N4 C9 129.0(6) . .
C13 N5 C11 105.2(5) . .
C13 N5 Cu1 129.9(4) . .
C11 N5 Cu1 124.8(4) . .
C13 N6 C12 106.7(5) . .
C13 N6 C14 125.9(5) . .
C12 N6 C14 127.5(5) . .
C18 N7 C16 104.7(5) . .
C18 N7 Cu4 123.9(4) . .
C16 N7 Cu4 130.8(4) . .
C18 N8 C17 107.3(6) . .
C18 N8 C19 123.0(6) . .
C17 N8 C19 129.7(6) . .
C23 N9 C21 104.4(5) . .
C23 N9 Cu1 128.9(4) . .
C21 N9 Cu1 126.7(4) . .
C23 N10 C22 107.0(6) . .
C23 N10 C24 124.0(6) . .
C22 N10 C24 129.0(6) . .
C28 N11 C26 106.0(7) . .
C28 N11 Cu3 120.7(6) . .
C26 N11 Cu3 131.7(6) . .
C28 N11 Cu3A 127.1(8) . .
C26 N11 Cu3A 126.9(8) . .
C28 N12 C27 107.4(6) . .
C28 N12 C29 129.7(9) . .
C27 N12 C29 122.6(8) . .
C33 N13 C31 105.2(5) . .
C33 N13 Cu1 126.5(4) . .
C31 N13 Cu1 128.2(4) . .
C33 N14 C32 106.1(5) . .
C33 N14 C34 124.3(6) . .
C32 N14 C34 129.6(6) . .
C38 N15 C36 104.8(6) . .
C38 N15 Cu6 126.2(6) . .
C36 N15 Cu6 128.9(5) . .
C38 N16 C37 107.1(6) . .
C38 N16 C39 120.2(8) . .
C37 N16 C39 132.7(8) . .
C2 C1 N1 109.1(6) . .
C2 C1 H1 125.5 . .
N1 C1 H1 125.5 . .
C1 C2 N2 106.4(6) . .
C1 C2 H2 126.8 . .
N2 C2 H2 126.8 . .
N1 C3 N2 112.1(6) . .
N1 C3 H3 123.9 . .
N2 C3 H3 123.9 . .
C5 C4 N2 123.0(9) . .
C5 C4 H4 118.5 . .
N2 C4 H4 118.5 . .
C4 C5 H5A 120.0 . .
C4 C5 H5B 120.0 . .
H5A C5 H5B 120.0 . .
C7 C6 N3 109.7(6) . .
C7 C6 H6 125.2 . .
N3 C6 H6 125.2 . .
C6 C7 N4 107.1(5) . .
C6 C7 H7 126.4 . .
N4 C7 H7 126.4 . .
N3 C8 N4 112.0(6) . .
N3 C8 H8 124.0 . .
N4 C8 H8 124.0 . .
C10 C9 N4 124.7(7) . .
C10 C9 H9 117.7 . .
N4 C9 H9 117.7 . .
C9 C10 H10A 120.0 . .
C9 C10 H10B 120.0 . .
H10A C10 H10B 120.0 . .
C12 C11 N5 110.3(6) . .
C12 C11 H11 124.8 . .
N5 C11 H11 124.8 . .
C11 C12 N6 106.3(5) . .
C11 C12 H12 126.9 . .
N6 C12 H12 126.9 . .
N5 C13 N6 111.6(5) . .
N5 C13 H13 124.2 . .
N6 C13 H13 124.2 . .
C15 C14 N6 125.3(7) . .
C15 C14 H14 117.4 . .
N6 C14 H14 117.4 . .
C14 C15 H15A 120.0 . .
C14 C15 H15B 120.0 . .
H15A C15 H15B 120.0 . .
C17 C16 N7 109.8(6) . .
C17 C16 H16 125.1 . .
N7 C16 H16 125.1 . .
C16 C17 N8 106.0(6) . .
C16 C17 H17 127.0 . .
N8 C17 H17 127.0 . .
N7 C18 N8 112.1(6) . .
N7 C18 H18 123.9 . .
N8 C18 H18 123.9 . .
C20 C19 N8 123.4(9) . .
C20 C19 H19 118.3 . .
N8 C19 H19 118.3 . .
C19 C20 H20A 120.0 . .
C19 C20 H20B 120.0 . .
H20A C20 H20B 120.0 . .
C22 C21 N9 110.9(6) . .
C22 C21 H21 124.6 . .
N9 C21 H21 124.6 . .
C21 C22 N10 106.0(6) . .
C21 C22 H22 127.0 . .
N10 C22 H22 127.0 . .
N9 C23 N10 111.7(6) . .
N9 C23 H23 124.1 . .
N10 C23 H23 124.1 . .
C25 C24 N10 124.5(7) . .
C25 C24 H24 117.7 . .
N10 C24 H24 117.7 . .
C24 C25 H25A 120.0 . .
C24 C25 H25B 120.0 . .
H25A C25 H25B 120.0 . .
N11 C26 C27 110.6(8) . .
N11 C26 H26 124.7 . .
C27 C26 H26 124.7 . .
C26 C27 N12 105.5(7) . .
C26 C27 H27 127.3 . .
N12 C27 H27 127.3 . .
N11 C28 N12 110.5(7) . .
N11 C28 H28 124.7 . .
N12 C28 H28 124.7 . .
C30 C29 N12 124.7(12) . .
C30 C29 H29 117.7 . .
N12 C29 H29 117.7 . .
C29 C30 H30A 120.0 . .
C29 C30 H30B 120.0 . .
H30A C30 H30B 120.0 . .
C32 C31 N13 109.2(6) . .
C32 C31 H31 125.4 . .
N13 C31 H31 125.4 . .
C31 C32 N14 107.3(6) . .
C31 C32 H32 126.3 . .
N14 C32 H32 126.3 . .
N13 C33 N14 112.1(6) . .
N13 C33 H33 123.9 . .
N14 C33 H33 123.9 . .
C35 C34 N14 124.4(7) . .
C35 C34 H34 117.8 . .
N14 C34 H34 117.8 . .
C34 C35 H35A 120.0 . .
C34 C35 H35B 120.0 . .
H35A C35 H35B 120.0 . .
C37 C36 N15 109.9(6) . .
C37 C36 H36 125.0 . .
N15 C36 H36 125.0 . .
C36 C37 N16 105.9(7) . .
C36 C37 H37 127.0 . .
N16 C37 H37 127.0 . .
N15 C38 N16 112.3(7) . .
N15 C38 H38 123.9 . .
N16 C38 H38 123.9 . .
C40 C39 N16 123.4(12) . .
C40 C39 H39 118.3 . .
N16 C39 H39 118.3 . .
C39 C40 H40A 120.0 . .
C39 C40 H40B 120.0 . .
H40A C40 H40B 120.0 . .
N11 Cu3 Br3 133.0(3) . .
N11 Cu3 Br4 114.3(3) . .
Br3 Cu3 Br4 111.58(16) . .
N11 Cu3 Cu2 100.6(3) . .
Br3 Cu3 Cu2 56.13(16) . .
Br4 Cu3 Cu2 127.6(3) . .
N11 Cu3A Br3 124(2) . .
N11 Cu3A Br4 106.8(12) . .
Br3 Cu3A Br4 109.1(9) . .
N11 Cu3A Cu2 107.6(8) . .
Br3 Cu3A Cu2 60.9(5) . .
Br4 Cu3A Cu2 143(2) . .

loop_
_geom_bond_atom_site_label_1
_geom_bond_atom_site_label_2
_geom_bond_distance
_geom_bond_site_symmetry_2
Br1 Cu2 2.3220(11) .
Br1 Cu1 3.0276(11) .
Br2 Cu2 2.3306(12) .
Br3 Cu3 2.381(4) .
Br3 Cu3A 2.40(3) .
Br3 Cu2 2.4831(12) .
Br3 Cu4 3.1102(8) .
Br4 Cu5 2.3652(11) .
Br4 Cu3 2.404(5) .
Br4 Cu3A 2.46(2) .
Br5 Cu5 2.3719(11) .
Br6 Cu5 2.3930(11) .
Br6 Cu6 2.4196(12) .
Br7 Cu6 2.3359(12) .
Cu1 N5 1.993(5) .
Cu1 N13 1.999(5) .
Cu1 N9 2.006(5) .
Cu1 N1 2.026(5) .
Cu2 Cu3A 2.50(3) .
Cu2 Cu3 2.829(8) .
Cu4 N3 2.005(5) 2_765
Cu4 N3 2.005(5) .
Cu4 N7 2.009(5) .
Cu4 N7 2.009(5) 2_765
Cu5 Cu6 2.7795(14) .
Cu6 N15 1.974(5) .
N1 C3 1.317(7) .
N1 C1 1.369(7) .
N2 C3 1.318(7) .
N2 C2 1.365(8) .
N2 C4 1.465(9) .
N3 C8 1.317(7) .
N3 C6 1.391(7) .
N4 C8 1.343(7) .
N4 C7 1.369(7) .
N4 C9 1.411(8) .
N5 C13 1.318(7) .
N5 C11 1.373(7) .
N6 C13 1.343(7) .
N6 C12 1.377(7) .
N6 C14 1.402(7) .
N7 C18 1.321(7) .
N7 C16 1.374(7) .
N8 C18 1.323(7) .
N8 C17 1.367(8) .
N8 C19 1.452(9) .
N9 C23 1.316(7) .
N9 C21 1.380(7) .
N10 C23 1.339(7) .
N10 C22 1.372(8) .
N10 C24 1.424(8) .
N11 C28 1.314(8) .
N11 C26 1.348(8) .
N11 Cu3 1.933(7) .
N11 Cu3A 2.08(4) .
N12 C28 1.352(9) .
N12 C27 1.361(9) .
N12 C29 1.427(10) .
N13 C33 1.299(7) .
N13 C31 1.376(7) .
N14 C33 1.331(7) .
N14 C32 1.363(7) .
N14 C34 1.426(8) .
N15 C38 1.306(8) .
N15 C36 1.369(8) .
N16 C38 1.326(8) .
N16 C37 1.359(8) .
N16 C39 1.446(10) .
C1 C2 1.354(8) .
C1 H1 0.9300 .
C2 H2 0.9300 .
C3 H3 0.9300 .
C4 C5 1.205(9) .
C4 H4 0.9300 .
C5 H5A 0.9300 .
C5 H5B 0.9300 .
C6 C7 1.334(8) .
C6 H6 0.9300 .
C7 H7 0.9300 .
C8 H8 0.9300 .
C9 C10 1.298(8) .
C9 H9 0.9300 .
C10 H10A 0.9300 .
C10 H10B 0.9300 .
C11 C12 1.339(8) .
C11 H11 0.9300 .
C12 H12 0.9300 .
C13 H13 0.9300 .
C14 C15 1.277(8) .
C14 H14 0.9300 .
C15 H15A 0.9300 .
C15 H15B 0.9300 .
C16 C17 1.349(8) .
C16 H16 0.9300 .
C17 H17 0.9300 .
C18 H18 0.9300 .
C19 C20 1.211(9) .
C19 H19 0.9300 .
C20 H20A 0.9300 .
C20 H20B 0.9300 .
C21 C22 1.328(8) .
C21 H21 0.9300 .
C22 H22 0.9300 .
C23 H23 0.9300 .
C24 C25 1.306(9) .
C24 H24 0.9300 .
C25 H25A 0.9300 .
C25 H25B 0.9300 .
C26 C27 1.353(10) .
C26 H26 0.9300 .
C27 H27 0.9300 .
C28 H28 0.9300 .
C29 C30 1.196(11) .
C29 H29 0.9300 .
C30 H30A 0.9300 .
C30 H30B 0.9300 .
C31 C32 1.323(8) .
C31 H31 0.9300 .
C32 H32 0.9300 .
C33 H33 0.9300 .
C34 C35 1.240(8) .
C34 H34 0.9300 .
C35 H35A 0.9300 .
C35 H35B 0.9300 .
C36 C37 1.346(9) .
C36 H36 0.9300 .
C37 H37 0.9300 .
C38 H38 0.9300 .
C39 C40 1.190(9) .
C39 H39 0.9300 .
C40 H40A 0.9300 .
C40 H40B 0.9300 .
